data_2002655
loop_
_publ_author_name
'Scheikowski, M'
'Mueller-Buschbaum, Hk'

_publ_section_title
;
Zur Kristallstruktur der Blei-Lanthanoid-Oxoaluminate. Zur Kenntnis von
Pb2 Ho Al3 O8 und Pb2 Lu Al3 O8
;
_journal_name_full
;
Zeitschrift fuer Anorganische und Allgemeine Chemie
;
_journal_page_first 1755
_journal_page_last 1758
_journal_paper_doi 10.1002/zaac.19936191022
_journal_volume 619
_journal_year 1993
_chemical_formula_structural 'Pb2 Ho (Al3 O8)'
_chemical_formula_sum 'Al3 Ho O8 Pb2'
_chemical_name_systematic 'Dilead holmium trialuminate'
_space_group_IT_number 224
_symmetry_cell_setting cubic
_symmetry_space_group_name_Hall '-P 4bc 2bc 3'
_symmetry_space_group_name_H-M 'P n -3 m :2'
_cell_angle_alpha 90
_cell_angle_beta 90
_cell_angle_gamma 90
_cell_formula_units_Z 4
_cell_length_a 9.4164(13)
_cell_length_b 9.4164(13)
_cell_length_c 9.4164(131)
_cell_volume 834.9
_refine_ls_R_factor_all 0.089
_cod_original_sg_symbol_H-M 'P n -3 m Z'
_cod_database_code 2002655

loop_
_symmetry_equiv_pos_as_xyz
x,y,z
x,1/2-y,1/2-z
1/2-x,y,1/2-z
1/2-x,1/2-y,z
x,z,y
x,1/2-z,1/2-y
1/2-x,z,1/2-y
1/2-x,1/2-z,y
y,z,x
1/2-y,1/2-z,x
y,1/2-z,1/2-x
1/2-y,z,1/2-x
z,y,x
1/2-z,1/2-y,x
z,1/2-y,1/2-x
1/2-z,y,1/2-x
z,x,y
1/2-z,x,1/2-y
1/2-z,1/2-x,y
z,1/2-x,1/2-y
y,x,z
1/2-y,x,1/2-z
1/2-y,1/2-x,z
y,1/2-x,1/2-z
-x,-y,-z
-x,1/2+y,1/2+z
1/2+x,-y,1/2+z
1/2+x,1/2+y,-z
-x,-z,-y
-x,1/2+z,1/2+y
1/2+x,-z,1/2+y
1/2+x,1/2+z,-y
-y,-z,-x
1/2+y,1/2+z,-x
-y,1/2+z,1/2+x
1/2+y,-z,1/2+x
-z,-y,-x
1/2+z,1/2+y,-x
-z,1/2+y,1/2+x
1/2+z,-y,1/2+x
-z,-x,-y
1/2+z,-x,1/2+y
1/2+z,1/2+x,-y
-z,1/2+x,1/2+y
-y,-x,-z
1/2+y,-x,1/2+z
1/2+y,1/2+x,-z
-y,1/2+x,1/2+z

loop_
_atom_site_label
_atom_site_type_symbol
_atom_site_symmetry_multiplicity
_atom_site_Wyckoff_symbol
_atom_site_fract_x
_atom_site_fract_y
_atom_site_fract_z
_atom_site_occupancy
_atom_site_attached_hydrogens
_atom_site_calc_flag
Pb1 Pb2+ 8 e 0.3845(3) 0.3845(3) 0.3845(3) 1. 0 d
Ho1 Ho3+ 4 b 0.5 0.5 0. 1. 0 d
Al1 Al3+ 12 f 0.25 0.75 0. 1. 0 d
O1 O2- 8 e 0.858(4) 0.858(4) 0.858(4) 1. 0 d
O2 O2- 24 k 0.228(6) 0.599(4) 0.599(4) 1. 0 d

loop_
_atom_type_symbol
_atom_type_oxidation_number
Pb2+ 2.000
Ho3+ 3.000
Al3+ 3.000
O2- -2.000
